data_4102390
loop_
_publ_author_name
'Ming-Kui Zhu'
'Jun-Feng Zhao'
'Teck-Peng Loh'

_publ_section_title
;
 Palladium-Catalyzed Oxime Assisted Intramolecular Dioxygenation of
 Alkenes with 1 atm of Air as the Sole Oxidant
;
_journal_name_full 'Journal of the American Chemical Society'
_journal_page_first 6284
_journal_page_last 6285
_journal_paper_doi 10.1021/ja100716x
_journal_volume 132
_journal_year 2010
_chemical_formula_moiety 'C15 H15 N O2'
_chemical_formula_sum 'C15 H15 N O2'
_chemical_formula_weight 241.28
_chemical_name_systematic
;

 ?

;
_space_group_IT_number 19
_symmetry_cell_setting orthorhombic
_symmetry_space_group_name_Hall 'P 2ac 2ab'
_symmetry_space_group_name_H-M 'P 21 21 21'
_atom_sites_solution_hydrogens geom
_atom_sites_solution_primary direct
_atom_sites_solution_secondary difmap
_audit_creation_method SHELXL-97
_cell_angle_alpha 90.00
_cell_angle_beta 90.00
_cell_angle_gamma 90.00
_cell_formula_units_Z 4
_cell_length_a 5.6730(2)
_cell_length_b 9.7680(4)
_cell_length_c 22.1257(9)
_cell_measurement_reflns_used 3828
_cell_measurement_temperature 173(2)
_cell_measurement_theta_max 29.90
_cell_measurement_theta_min 2.28
_cell_volume 1226.07(8)
_computing_cell_refinement 'Bruker SMART'
_computing_data_collection 'Bruker SMART'
_computing_data_reduction 'Bruker SAINT'
_computing_molecular_graphics 'Bruker SHELXTL'
_computing_publication_material 'Bruker SHELXTL'
_computing_structure_refinement 'SHELXL-97 (Sheldrick, 1997)'
_computing_structure_solution 'SHELXS-97 (Sheldrick, 1990)'
_diffrn_ambient_temperature 173(2)
_diffrn_measured_fraction_theta_full 0.993
_diffrn_measured_fraction_theta_max 0.993
_diffrn_measurement_device_type 'CCD area detector'
_diffrn_measurement_method 'phi and omega scans'
_diffrn_radiation_monochromator graphite
_diffrn_radiation_source 'fine-focus sealed tube'
_diffrn_radiation_type MoK\a
_diffrn_radiation_wavelength 0.71073
_diffrn_reflns_av_R_equivalents 0.0460
_diffrn_reflns_av_sigmaI/netI 0.0357
_diffrn_reflns_limit_h_max 8
_diffrn_reflns_limit_h_min -8
_diffrn_reflns_limit_k_max 12
_diffrn_reflns_limit_k_min -14
_diffrn_reflns_limit_l_max 31
_diffrn_reflns_limit_l_min -31
_diffrn_reflns_number 13801
_diffrn_reflns_theta_full 31.07
_diffrn_reflns_theta_max 31.07
_diffrn_reflns_theta_min 1.84
_exptl_absorpt_coefficient_mu 0.087
_exptl_absorpt_correction_T_max 0.9794
_exptl_absorpt_correction_T_min 0.9694
_exptl_absorpt_correction_type multi-scan
_exptl_absorpt_process_details sadabs
_exptl_crystal_colour colourless
_exptl_crystal_density_diffrn 1.307
_exptl_crystal_density_method 'not measured'
_exptl_crystal_description prism
_exptl_crystal_F_000 512
_exptl_crystal_size_max 0.36
_exptl_crystal_size_mid 0.26
_exptl_crystal_size_min 0.24
_refine_diff_density_max 0.384
_refine_diff_density_min -0.268
_refine_diff_density_rms 0.085
_refine_ls_extinction_method none
_refine_ls_goodness_of_fit_ref 1.103
_refine_ls_hydrogen_treatment constr
_refine_ls_matrix_type full
_refine_ls_number_parameters 193
_refine_ls_number_reflns 2270
_refine_ls_number_restraints 78
_refine_ls_restrained_S_all 1.092
_refine_ls_R_factor_all 0.0653
_refine_ls_R_factor_gt 0.0483
_refine_ls_shift/su_max 0.001
_refine_ls_shift/su_mean 0.000
_refine_ls_structure_factor_coef Fsqd
_refine_ls_weighting_details 'calc w=1/[\s^2^(Fo^2^)+(0.1097P)^2^+0.0141P] where P=(Fo^2^+2Fc^2^)/3'
_refine_ls_weighting_scheme calc
_refine_ls_wR_factor_gt 0.1398
_refine_ls_wR_factor_ref 0.1661
_reflns_number_gt 1862
_reflns_number_total 2270
_reflns_threshold_expression >2sigma(I)
_cod_data_source_file ja100716x_si_002.cif
_cod_data_source_block ltp164
_cod_database_code 4102390

loop_
_symmetry_equiv_pos_as_xyz
'x, y, z'
'-x+1/2, -y, z+1/2'
'-x, y+1/2, -z+1/2'
'x+1/2, -y+1/2, -z'

loop_
_atom_site_label
_atom_site_type_symbol
_atom_site_fract_x
_atom_site_fract_y
_atom_site_fract_z
_atom_site_U_iso_or_equiv
_atom_site_adp_type
_atom_site_occupancy
_atom_site_symmetry_multiplicity
_atom_site_calc_flag
_atom_site_refinement_flags
_atom_site_disorder_assembly
_atom_site_disorder_group
C1 C 0.2220(4) 0.7320(2) 0.08392(9) 0.0292(4) Uani 1 1 d . . .
H1 H 0.1194 0.8018 0.0980 0.035 Uiso 1 1 calc R . .
C2 C 0.1659(3) 0.6612(2) 0.03292(10) 0.0292(4) Uani 1 1 d . . .
H2 H 0.0228 0.6810 0.0124 0.035 Uiso 1 1 calc R . .
C3 C 0.3183(3) 0.5579(2) 0.00980(9) 0.0267(4) Uani 1 1 d . . .
C4 C 0.2719(4) 0.4884(2) -0.04531(10) 0.0327(5) Uani 1 1 d . . .
H4 H 0.1328 0.5088 -0.0675 0.039 Uiso 1 1 calc R . .
C5 C 0.4265(4) 0.3923(2) -0.06675(10) 0.0353(5) Uani 1 1 d . . .
H5 H 0.3949 0.3473 -0.1039 0.042 Uiso 1 1 calc R . .
C6 C 0.6321(4) 0.3596(2) -0.03401(11) 0.0350(5) Uani 1 1 d . . .
H6 H 0.7364 0.2913 -0.0488 0.042 Uiso 1 1 calc R . .
C7 C 0.6816(4) 0.4252(2) 0.01859(10) 0.0311(4) Uani 1 1 d . . .
H7 H 0.8210 0.4024 0.0402 0.037 Uiso 1 1 calc R . .
C8 C 0.5283(3) 0.5273(2) 0.04180(9) 0.0253(4) Uani 1 1 d . . .
C9 C 0.5811(3) 0.60032(19) 0.09564(9) 0.0254(4) Uani 1 1 d . . .
H9 H 0.7199 0.5786 0.1177 0.030 Uiso 1 1 calc R . .
C10 C 0.4336(3) 0.7024(2) 0.11649(9) 0.0251(4) Uani 1 1 d . . .
C11 C 0.4944(3) 0.7769(2) 0.17147(9) 0.0264(4) Uani 1 1 d . A .
C12 C 0.7072(4) 0.7488(2) 0.20968(10) 0.0303(4) Uani 1 1 d . A .
H12A H 0.8545 0.7728 0.1881 0.036 Uiso 1 1 calc R . .
H12B H 0.7139 0.6516 0.2223 0.036 Uiso 1 1 calc R . .
C13 C 0.6653(4) 0.8430(2) 0.26352(10) 0.0335(5) Uani 1 1 d D . .
C14 C 0.596(2) 0.7654(15) 0.3192(4) 0.072(4) Uani 0.677(5) 1 d PDU A 1
H14A H 0.5301 0.8288 0.3490 0.108 Uiso 0.677(5) 1 calc PR A 1
H14B H 0.7353 0.7202 0.3362 0.108 Uiso 0.677(5) 1 calc PR A 1
H14C H 0.4777 0.6963 0.3087 0.108 Uiso 0.677(5) 1 calc PR A 1
C15 C 0.8757(17) 0.9403(9) 0.2754(3) 0.069(4) Uani 0.677(5) 1 d PDU A 1
H15A H 0.8356 1.0061 0.3078 0.083 Uiso 0.677(5) 1 calc PR A 1
H15B H 1.0155 0.8871 0.2882 0.083 Uiso 0.677(5) 1 calc PR A 1
O2 O 0.9273(5) 1.0147(3) 0.21843(16) 0.0532(9) Uani 0.677(5) 1 d PDU A 1
H2A H 0.8073 1.0586 0.2076 0.080 Uiso 0.677(5) 1 calc PR A 1
C14A C 0.855(3) 0.9428(17) 0.2752(7) 0.045(5) Uani 0.323(5) 1 d PDU A 2
H14D H 0.9506 0.9541 0.2386 0.067 Uiso 0.323(5) 1 calc PR A 2
H14E H 0.9554 0.9094 0.3081 0.067 Uiso 0.323(5) 1 calc PR A 2
H14F H 0.7862 1.0310 0.2866 0.067 Uiso 0.323(5) 1 calc PR A 2
C15A C 0.571(3) 0.768(2) 0.3195(6) 0.037(4) Uani 0.323(5) 1 d PDU A 2
H15C H 0.6787 0.6924 0.3304 0.044 Uiso 0.323(5) 1 calc PR A 2
H15D H 0.5635 0.8324 0.3541 0.044 Uiso 0.323(5) 1 calc PR A 2
O2A O 0.3400(18) 0.7152(9) 0.3067(4) 0.085(3) Uani 0.323(5) 1 d PDU A 2
H2A1 H 0.3491 0.6564 0.2791 0.128 Uiso 0.323(5) 1 calc PR A 2
N1 N 0.3666(4) 0.8759(2) 0.19113(9) 0.0356(4) Uani 1 1 d . . .
O1 O 0.4670(3) 0.92973(17) 0.24402(8) 0.0381(4) Uani 1 1 d . A .

loop_
_atom_site_aniso_label
_atom_site_aniso_U_11
_atom_site_aniso_U_22
_atom_site_aniso_U_33
_atom_site_aniso_U_23
_atom_site_aniso_U_13
_atom_site_aniso_U_12
C1 0.0239(8) 0.0326(10) 0.0310(10) 0.0064(8) 0.0021(7) 0.0054(7)
C2 0.0205(8) 0.0330(10) 0.0340(10) 0.0091(8) 0.0001(7) 0.0017(7)
C3 0.0220(8) 0.0290(9) 0.0290(10) 0.0088(8) -0.0009(7) -0.0032(7)
C4 0.0314(10) 0.0339(10) 0.0328(10) 0.0039(9) -0.0065(8) -0.0062(9)
C5 0.0385(11) 0.0364(11) 0.0309(10) -0.0020(9) -0.0022(9) -0.0069(10)
C6 0.0383(11) 0.0318(10) 0.0350(11) -0.0051(9) 0.0023(10) 0.0000(9)
C7 0.0284(9) 0.0297(10) 0.0352(11) -0.0005(8) -0.0004(8) 0.0022(8)
C8 0.0225(8) 0.0251(9) 0.0282(9) 0.0048(8) 0.0003(7) -0.0005(7)
C9 0.0218(8) 0.0272(9) 0.0272(9) 0.0045(8) 0.0016(7) 0.0031(7)
C10 0.0228(8) 0.0262(8) 0.0264(9) 0.0050(7) 0.0022(7) 0.0017(7)
C11 0.0249(8) 0.0270(9) 0.0273(9) 0.0042(8) 0.0038(7) 0.0048(7)
C12 0.0268(9) 0.0331(10) 0.0310(10) -0.0040(8) -0.0010(8) 0.0086(8)
C13 0.0274(9) 0.0367(11) 0.0363(11) -0.0056(9) 0.0017(8) 0.0087(8)
C14 0.109(8) 0.065(7) 0.042(6) -0.008(5) 0.015(5) 0.023(6)
C15 0.034(4) 0.082(6) 0.091(7) -0.065(5) -0.003(3) 0.007(3)
O2 0.0340(14) 0.0475(16) 0.078(2) -0.0010(15) 0.0078(14) 0.0013(12)
C14A 0.019(5) 0.057(9) 0.058(9) 0.004(7) 0.000(4) 0.000(5)
C15A 0.064(7) 0.032(7) 0.015(7) 0.009(6) 0.007(5) 0.012(6)
O2A 0.120(7) 0.067(5) 0.069(5) -0.007(4) 0.029(5) -0.024(5)
N1 0.0317(9) 0.0396(10) 0.0356(9) -0.0036(8) 0.0021(8) 0.0112(8)
O1 0.0349(8) 0.0398(8) 0.0396(9) -0.0097(7) -0.0004(7) 0.0137(7)

loop_
_atom_type_symbol
_atom_type_description
_atom_type_scat_dispersion_real
_atom_type_scat_dispersion_imag
_atom_type_scat_source
C C 0.0033 0.0000 'International Tables Vol C Tables 4.2.6.8 and 6.1.1.4'
H H 0.0000 0.0000 'International Tables Vol C Tables 4.2.6.8 and 6.1.1.4'
N N 0.0061 0.0000 'International Tables Vol C Tables 4.2.6.8 and 6.1.1.4'
O O 0.0106 0.0000 'International Tables Vol C Tables 4.2.6.8 and 6.1.1.4'

loop_
_geom_angle_atom_site_label_1
_geom_angle_atom_site_label_2
_geom_angle_atom_site_label_3
_geom_angle
C2 C1 C10 120.79(19)
C2 C1 H1 119.6
C10 C1 H1 119.6
C1 C2 C3 121.06(18)
C1 C2 H2 119.5
C3 C2 H2 119.5
C8 C3 C4 118.92(19)
C8 C3 C2 118.70(18)
C4 C3 C2 122.34(19)
C5 C4 C3 120.4(2)
C5 C4 H4 119.8
C3 C4 H4 119.8
C4 C5 C6 120.5(2)
C4 C5 H5 119.8
C6 C5 H5 119.8
C7 C6 C5 120.3(2)
C7 C6 H6 119.8
C5 C6 H6 119.8
C6 C7 C8 121.0(2)
C6 C7 H7 119.5
C8 C7 H7 119.5
C3 C8 C7 118.85(18)
C3 C8 C9 119.35(18)
C7 C8 C9 121.80(18)
C10 C9 C8 121.00(17)
C10 C9 H9 119.5
C8 C9 H9 119.5
C9 C10 C1 119.08(18)
C9 C10 C11 119.69(17)
C1 C10 C11 121.23(17)
N1 C11 C10 121.61(19)
N1 C11 C12 113.66(19)
C10 C11 C12 124.72(17)
C11 C12 C13 101.80(16)
C11 C12 H12A 111.4
C13 C12 H12A 111.4
C11 C12 H12B 111.4
C13 C12 H12B 111.4
H12A C12 H12B 109.3
O1 C13 C14A 103.3(8)
O1 C13 C14 109.4(6)
C14A C13 C14 112.4(8)
O1 C13 C12 103.75(17)
C14A C13 C12 114.9(8)
C14 C13 C12 112.2(6)
O1 C13 C15A 104.2(8)
C14A C13 C15A 115.3(8)
C14 C13 C15A 5.3(11)
C12 C13 C15A 113.5(9)
O1 C13 C15 106.6(4)
C14A C13 C15 3.5(12)
C14 C13 C15 111.9(5)
C12 C13 C15 112.5(4)
C15A C13 C15 115.1(6)
C13 C14 H14A 109.5
C13 C14 H14B 109.5
C13 C14 H14C 109.5
O2 C15 C13 108.0(5)
O2 C15 H15A 110.1
C13 C15 H15A 110.1
O2 C15 H15B 110.1
C13 C15 H15B 110.1
H15A C15 H15B 108.4
C15 O2 H2A 109.5
C13 C14A H14D 109.5
C13 C14A H14E 109.5
H14D C14A H14E 109.5
C13 C14A H14F 109.5
H14D C14A H14F 109.5
H14E C14A H14F 109.5
O2A C15A C13 109.3(8)
O2A C15A H15C 109.8
C13 C15A H15C 109.8
O2A C15A H15D 109.8
C13 C15A H15D 109.8
H15C C15A H15D 108.3
C15A O2A H2A1 109.5
C11 N1 O1 109.60(18)
N1 O1 C13 109.78(15)

loop_
_geom_bond_atom_site_label_1
_geom_bond_atom_site_label_2
_geom_bond_distance
C1 C2 1.361(3)
C1 C10 1.429(3)
C1 H1 0.9500
C2 C3 1.423(3)
C2 H2 0.9500
C3 C8 1.418(3)
C3 C4 1.420(3)
C4 C5 1.370(3)
C4 H4 0.9500
C5 C6 1.410(3)
C5 H5 0.9500
C6 C7 1.358(3)
C6 H6 0.9500
C7 C8 1.420(3)
C7 H7 0.9500
C8 C9 1.420(3)
C9 C10 1.381(3)
C9 H9 0.9500
C10 C11 1.459(3)
C11 N1 1.285(3)
C11 C12 1.499(3)
C12 C13 1.524(3)
C12 H12A 0.9900
C12 H12B 0.9900
C13 O1 1.473(3)
C13 C14A 1.476(13)
C13 C14 1.499(8)
C13 C15A 1.533(8)
C13 C15 1.549(7)
C14 H14A 0.9800
C14 H14B 0.9800
C14 H14C 0.9800
C15 O2 1.483(7)
C15 H15A 0.9900
C15 H15B 0.9900
O2 H2A 0.8400
C14A H14D 0.9800
C14A H14E 0.9800
C14A H14F 0.9800
C15A O2A 1.439(9)
C15A H15C 0.9900
C15A H15D 0.9900
O2A H2A1 0.8400
N1 O1 1.404(3)
